data_7011143
loop_
_publ_author_name
'Scott B. Clendenning'
'Barbara Gehrhus'
'Peter B. Hitchcock'
'Daniel F. Moser'
'John F. Nixon'
'Robert West'

_publ_section_title
;
 [1 + 4]-Cycloadditions of silylenes to
 2,4,6-tri-tert-butyl-1,3,5-triphosphabenzene
;
_journal_issue 4
_journal_name_full 'J. Chem. Soc., Dalton Trans.'
_journal_page_first 484
_journal_page_last 490
_journal_paper_doi 10.1039/b108020m
_journal_year 2002
_chemical_compound_source 'synthesis as described'
_chemical_formula_moiety 'C36 H52 Mo1 N4 O4 Si2'
_chemical_formula_structural 'C36 H52 N4 MO O4 SI2'
_chemical_formula_sum 'C36 H52 Mo N4 O4 Si2'
_chemical_formula_weight 756.94
_chemical_name_common '[Mo(CO)4{Si(NCH2tBu)2C6H4}2]'
_space_group_IT_number 14
_symmetry_cell_setting monoclinic
_symmetry_Int_Tables_number 14
_symmetry_space_group_name_Hall '-P 2yn'
_symmetry_space_group_name_H-M 'P 1 21/n 1'
_atom_sites_solution_hydrogens geom
_atom_sites_solution_primary direct
_atom_sites_solution_secondary difmap
_audit_conform_dict_location ftp://ftp.iucr.org/cifdics/cif_core.dic
_audit_conform_dict_name cif_core.dic
_audit_conform_dict_version 2.1
_audit_creation_date 2001-03-05T15:26:27-00:00
_audit_creation_method 'WinGX routine CIF_UPDATE'
_cell_angle_alpha 90
_cell_angle_beta 90.5550(10)
_cell_angle_gamma 90
_cell_formula_units_Z 2
_cell_length_a 10.1949(3)
_cell_length_b 7.06150(10)
_cell_length_c 26.7601(9)
_cell_measurement_reflns_used 14408
_cell_measurement_temperature 173(2)
_cell_measurement_theta_max 25.028
_cell_measurement_theta_min 3.705
_cell_measurement_wavelength 0.71073
_cell_volume 1926.40(9)
_computing_cell_refinement 'HKL Scalepack (Otwinowski & Minor 1997)'
_computing_data_reduction 'HKL Denzo and Scalepack (Otwinowski & Minor 1997)'
_computing_molecular_graphics 'Ortep-3 for Windows (Farrugia, 1997)'
_computing_publication_material 'WinGX publication routines (Farrugia, 1999)'
_computing_structure_refinement 'SHELXL-97 (Sheldrick, 1997)'
_computing_structure_solution 'SHELXS-97 (Sheldrick, 1997)'
_diffrn_ambient_temperature 173(2)
_diffrn_measured_fraction_theta_full 0.991
_diffrn_measured_fraction_theta_max 0.991
_diffrn_measurement_device KappaCCD
_diffrn_measurement_method CCD
_diffrn_radiation_monochromator graphite
_diffrn_radiation_probe x-ray
_diffrn_radiation_type MoK\a
_diffrn_radiation_wavelength 0.71073
_diffrn_reflns_av_R_equivalents 0.0466
_diffrn_reflns_av_unetI/netI 0.0387
_diffrn_reflns_limit_h_max 12
_diffrn_reflns_limit_h_min -11
_diffrn_reflns_limit_k_max 8
_diffrn_reflns_limit_k_min -8
_diffrn_reflns_limit_l_max 31
_diffrn_reflns_limit_l_min -27
_diffrn_reflns_number 12511
_diffrn_reflns_theta_full 25.02
_diffrn_reflns_theta_max 25.02
_diffrn_reflns_theta_min 3.82
_exptl_absorpt_coefficient_mu 0.444
_exptl_absorpt_correction_T_max 0.948
_exptl_absorpt_correction_T_min 0.861
_exptl_absorpt_correction_type multi-scan
_exptl_absorpt_process_details
;
[c.f. r.h. blessing, acta cryst. (1995), a51, 33-38]
;
_exptl_crystal_colour 'pale yellow'
_exptl_crystal_density_diffrn 1.305
_exptl_crystal_density_method 'not measured'
_exptl_crystal_description prism
_exptl_crystal_F_000 796
_exptl_crystal_size_max 0.3
_exptl_crystal_size_mid 0.2
_exptl_crystal_size_min 0.2
_refine_diff_density_max 0.341
_refine_diff_density_min -0.454
_refine_diff_density_rms 0.052
_refine_ls_extinction_method none
_refine_ls_goodness_of_fit_ref 1.013
_refine_ls_hydrogen_treatment mixed
_refine_ls_matrix_type full
_refine_ls_number_parameters 214
_refine_ls_number_reflns 3368
_refine_ls_number_restraints 0
_refine_ls_restrained_S_all 1.013
_refine_ls_R_factor_all 0.0347
_refine_ls_R_factor_gt 0.0287
_refine_ls_shift/su_max 0
_refine_ls_shift/su_mean 0
_refine_ls_structure_factor_coef Fsqd
_refine_ls_weighting_details 'calc w=1/[\s^2^(Fo^2^)+(0.0348P)^2^+1.0817P] where P=(Fo^2^+2Fc^2^)/3'
_refine_ls_weighting_scheme calc
_refine_ls_wR_factor_gt 0.071
_refine_ls_wR_factor_ref 0.0743
_reflns_number_gt 3009
_reflns_number_total 3368
_reflns_threshold_expression >2sigma(I)
_cod_data_source_file b108020m.txt
_cod_data_source_block mar501
_cod_original_sg_symbol_H-M P2(1)/n
_cod_database_code 7011143

loop_
_symmetry_equiv_pos_as_xyz
'x, y, z'
'-x+1/2, y+1/2, -z+1/2'
'-x, -y, -z'
'x-1/2, -y-1/2, z-1/2'

loop_
_atom_site_label
_atom_site_type_symbol
_atom_site_fract_x
_atom_site_fract_y
_atom_site_fract_z
_atom_site_U_iso_or_equiv
_atom_site_adp_type
_atom_site_occupancy
_atom_site_symmetry_multiplicity
_atom_site_calc_flag
_atom_site_refinement_flags
_atom_site_disorder_assembly
_atom_site_disorder_group
Mo Mo 0.5 0.5 0 0.02086(10) Uani 1 2 d S . .
Si Si 0.55723(5) 0.55282(8) 0.08792(2) 0.02172(14) Uani 1 1 d . . .
O1 O 0.23527(15) 0.2979(2) 0.03225(6) 0.0389(4) Uani 1 1 d . . .
O2 O 0.65177(18) 0.1054(2) 0.00296(7) 0.0523(5) Uani 1 1 d . . .
N1 N 0.48038(16) 0.5023(2) 0.14379(6) 0.0225(4) Uani 1 1 d . . .
N2 N 0.68088(15) 0.6733(2) 0.11940(6) 0.0228(4) Uani 1 1 d . . .
C1 C 0.3315(2) 0.3697(3) 0.02050(8) 0.0283(5) Uani 1 1 d . . .
C2 C 0.5971(2) 0.2460(3) 0.00162(8) 0.0318(5) Uani 1 1 d . . .
C3 C 0.54218(19) 0.5900(3) 0.18480(8) 0.0230(4) Uani 1 1 d . . .
C4 C 0.65648(19) 0.6887(3) 0.17084(8) 0.0235(4) Uani 1 1 d . . .
C5 C 0.7264(2) 0.7928(3) 0.20621(8) 0.0284(5) Uani 1 1 d . . .
H5 H 0.8019 0.8624 0.1967 0.034 Uiso 1 1 calc R . .
C6 C 0.6851(2) 0.7944(3) 0.25539(8) 0.0321(5) Uani 1 1 d . . .
H6 H 0.7336 0.8636 0.2798 0.038 Uiso 1 1 calc R . .
C7 C 0.5735(2) 0.6960(3) 0.26935(8) 0.0302(5) Uani 1 1 d . . .
H7 H 0.5465 0.6981 0.3032 0.036 Uiso 1 1 calc R . .
C8 C 0.5011(2) 0.5945(3) 0.23432(8) 0.0269(4) Uani 1 1 d . . .
H8 H 0.4242 0.5286 0.244 0.032 Uiso 1 1 calc R . .
C9 C 0.36068(18) 0.3902(3) 0.14986(8) 0.0238(4) Uani 1 1 d . . .
H9A H 0.3075 0.402 0.1189 0.029 Uiso 1 1 calc R . .
H9B H 0.3093 0.4468 0.1773 0.029 Uiso 1 1 calc R . .
C10 C 0.3791(2) 0.1767(3) 0.16124(8) 0.0287(5) Uani 1 1 d . . .
C11 C 0.2432(2) 0.0861(4) 0.15587(11) 0.0484(7) Uani 1 1 d . . .
H11A H 0.1829 0.1455 0.1795 0.073 Uiso 1 1 calc R . .
H11B H 0.2494 -0.0497 0.163 0.073 Uiso 1 1 calc R . .
H11C H 0.2102 0.1048 0.1217 0.073 Uiso 1 1 calc R . .
C12 C 0.4298(3) 0.1429(3) 0.21448(9) 0.0421(6) Uani 1 1 d . . .
H12A H 0.3705 0.2032 0.2383 0.063 Uiso 1 1 calc R . .
H12B H 0.5178 0.1974 0.2182 0.063 Uiso 1 1 calc R . .
H12C H 0.4336 0.0065 0.2211 0.063 Uiso 1 1 calc R . .
C13 C 0.4715(3) 0.0841(3) 0.12412(10) 0.0419(6) Uani 1 1 d . . .
H13A H 0.5588 0.1413 0.1273 0.063 Uiso 1 1 calc R . .
H13B H 0.4378 0.1032 0.0901 0.063 Uiso 1 1 calc R . .
H13C H 0.4775 -0.0519 0.1311 0.063 Uiso 1 1 calc R . .
C14 C 0.7937(2) 0.7677(3) 0.09656(8) 0.0279(5) Uani 1 1 d . . .
H14A H 0.8091 0.8884 0.1145 0.034 Uiso 1 1 calc R . .
H14B H 0.7699 0.7997 0.0616 0.034 Uiso 1 1 calc R . .
C15 C 0.9244(2) 0.6561(3) 0.09601(9) 0.0344(5) Uani 1 1 d . . .
C16 C 0.9045(2) 0.4566(4) 0.07623(11) 0.0480(7) Uani 1 1 d . . .
H16A H 0.9886 0.3893 0.0765 0.072 Uiso 1 1 calc R . .
H16B H 0.8701 0.4623 0.0419 0.072 Uiso 1 1 calc R . .
H16C H 0.842 0.3893 0.0974 0.072 Uiso 1 1 calc R . .
C17 C 1.0164(2) 0.7660(4) 0.06122(10) 0.0528(7) Uani 1 1 d . . .
H17A H 1.1011 0.7008 0.0596 0.079 Uiso 1 1 calc R . .
H17B H 1.0295 0.8944 0.0743 0.079 Uiso 1 1 calc R . .
H17C H 0.9772 0.7729 0.0277 0.079 Uiso 1 1 calc R . .
C18 C 0.9885(2) 0.6462(4) 0.14806(9) 0.0442(6) Uani 1 1 d . . .
H18A H 1.0704 0.5738 0.1462 0.066 Uiso 1 1 calc R . .
H18B H 0.9286 0.5837 0.1713 0.066 Uiso 1 1 calc R . .
H18C H 1.0075 0.7746 0.1599 0.066 Uiso 1 1 calc R . .

loop_
_atom_site_aniso_label
_atom_site_aniso_U_11
_atom_site_aniso_U_22
_atom_site_aniso_U_33
_atom_site_aniso_U_23
_atom_site_aniso_U_13
_atom_site_aniso_U_12
Mo 0.01973(15) 0.02320(15) 0.01961(15) -0.00222(9) -0.00212(10) -0.00041(9)
Si 0.0198(3) 0.0240(3) 0.0212(3) -0.0024(2) -0.0022(2) -0.0005(2)
O1 0.0290(9) 0.0556(10) 0.0323(9) 0.0010(7) -0.0002(7) -0.0124(8)
O2 0.0561(11) 0.0368(10) 0.0639(13) -0.0021(8) -0.0021(9) 0.0178(9)
N1 0.0217(9) 0.0247(9) 0.0212(9) -0.0017(7) -0.0028(7) -0.0005(6)
N2 0.0197(8) 0.0264(9) 0.0223(9) -0.0015(7) -0.0019(7) -0.0015(7)
C1 0.0299(12) 0.0327(11) 0.0222(11) -0.0040(9) -0.0061(9) 0.0026(9)
C2 0.0308(12) 0.0351(13) 0.0294(12) -0.0014(9) -0.0010(10) -0.0013(10)
C3 0.0227(10) 0.0206(10) 0.0256(11) -0.0027(8) -0.0056(8) 0.0036(8)
C4 0.0224(10) 0.0232(10) 0.0247(11) -0.0017(8) -0.0035(8) 0.0039(8)
C5 0.0252(11) 0.0285(11) 0.0313(13) -0.0054(9) -0.0052(9) -0.0010(8)
C6 0.0325(12) 0.0339(11) 0.0297(13) -0.0108(9) -0.0098(10) 0.0025(9)
C7 0.0341(12) 0.0344(12) 0.0221(11) -0.0048(9) -0.0018(9) 0.0043(9)
C8 0.0257(11) 0.0299(11) 0.0250(12) -0.0015(9) -0.0009(9) 0.0017(9)
C9 0.0171(10) 0.0298(11) 0.0245(11) 0.0001(8) -0.0005(8) -0.0005(8)
C10 0.0269(11) 0.0288(11) 0.0302(12) 0.0016(9) -0.0025(9) -0.0057(9)
C11 0.0423(15) 0.0501(16) 0.0527(17) 0.0086(13) -0.0054(12) -0.0207(12)
C12 0.0538(15) 0.0339(12) 0.0384(14) 0.0069(10) -0.0133(12) -0.0026(11)
C13 0.0524(15) 0.0270(12) 0.0465(15) -0.0001(10) 0.0063(12) 0.0068(11)
C14 0.0254(11) 0.0299(11) 0.0284(12) -0.0004(9) -0.0027(9) -0.0073(8)
C15 0.0220(11) 0.0491(14) 0.0321(13) -0.0019(10) 0.0005(9) -0.0047(10)
C16 0.0317(13) 0.0526(15) 0.0595(18) -0.0119(13) -0.0026(12) 0.0121(11)
C17 0.0318(13) 0.087(2) 0.0397(16) 0.0019(14) 0.0053(11) -0.0151(13)
C18 0.0258(12) 0.0675(17) 0.0391(15) 0.0004(12) -0.0055(11) 0.0052(11)

loop_
_atom_type_symbol
_atom_type_description
_atom_type_scat_dispersion_real
_atom_type_scat_dispersion_imag
_atom_type_scat_source
C C 0.0033 0.0016 'International Tables Vol C Tables 4.2.6.8 and 6.1.1.4'
H H 0 0 'International Tables Vol C Tables 4.2.6.8 and 6.1.1.4'
Mo Mo -1.6832 0.6857 'International Tables Vol C Tables 4.2.6.8 and 6.1.1.4'
N N 0.0061 0.0033 'International Tables Vol C Tables 4.2.6.8 and 6.1.1.4'
O O 0.0106 0.006 'International Tables Vol C Tables 4.2.6.8 and 6.1.1.4'
Si Si 0.0817 0.0704 'International Tables Vol C Tables 4.2.6.8 and 6.1.1.4'

loop_
_geom_angle_atom_site_label_1
_geom_angle_atom_site_label_2
_geom_angle_atom_site_label_3
_geom_angle
_geom_angle_site_symmetry_1
_geom_angle_site_symmetry_3
_geom_angle_publ_flag
C1 Mo C1 180.00(11) . 3_665 ?
C1 Mo C2 90.42(8) . . ?
C1 Mo C2 89.58(8) 3_665 . ?
C1 Mo C2 89.58(8) . 3_665 ?
C1 Mo C2 90.42(8) 3_665 3_665 ?
C2 Mo C2 180 . 3_665 ?
C1 Mo Si 89.78(6) . 3_665 ?
C1 Mo Si 90.22(6) 3_665 3_665 ?
C2 Mo Si 89.86(6) . 3_665 ?
C2 Mo Si 90.14(6) 3_665 3_665 ?
C1 Mo Si 90.22(6) . . ?
C1 Mo Si 89.78(6) 3_665 . ?
C2 Mo Si 90.14(6) . . ?
C2 Mo Si 89.86(6) 3_665 . ?
Si Mo Si 180.000(7) 3_665 . ?
N2 Si N1 90.84(8) . . ?
N2 Si Mo 135.06(6) . . ?
N1 Si Mo 133.86(6) . . ?
C3 N1 C9 121.31(17) . . ?
C3 N1 Si 112.35(13) . . ?
C9 N1 Si 126.27(14) . . ?
C4 N2 C14 121.30(16) . . ?
C4 N2 Si 112.30(13) . . ?
C14 N2 Si 126.16(14) . . ?
O1 C1 Mo 179.18(19) . . ?
O2 C2 Mo 179.3(2) . . ?
C8 C3 N1 128.03(18) . . ?
C8 C3 C4 119.82(18) . . ?
N1 C3 C4 112.10(18) . . ?
C5 C4 N2 127.86(19) . . ?
C5 C4 C3 120.00(19) . . ?
N2 C4 C3 112.07(17) . . ?
C6 C5 C4 119.5(2) . . ?
C5 C6 C7 120.6(2) . . ?
C8 C7 C6 120.6(2) . . ?
C7 C8 C3 119.4(2) . . ?
N1 C9 C10 116.61(16) . . ?
C13 C10 C11 108.9(2) . . ?
C13 C10 C12 109.60(19) . . ?
C11 C10 C12 108.63(19) . . ?
C13 C10 C9 111.36(18) . . ?
C11 C10 C9 106.23(18) . . ?
C12 C10 C9 111.96(18) . . ?
N2 C14 C15 116.80(17) . . ?
C16 C15 C18 109.2(2) . . ?
C16 C15 C17 109.7(2) . . ?
C18 C15 C17 108.39(19) . . ?
C16 C15 C14 111.33(18) . . ?
C18 C15 C14 111.94(19) . . ?
C17 C15 C14 106.2(2) . . ?

loop_
_geom_bond_atom_site_label_1
_geom_bond_atom_site_label_2
_geom_bond_distance
_geom_bond_site_symmetry_2
_geom_bond_publ_flag
Mo C1 2.029(2) . ?
Mo C1 2.029(2) 3_665 ?
Mo C2 2.049(2) . ?
Mo C2 2.049(2) 3_665 ?
Mo Si 2.4472(5) 3_665 ?
Mo Si 2.4472(6) . ?
Si N2 1.7325(16) . ?
Si N1 1.7317(18) . ?
O1 C1 1.150(3) . ?
O2 C2 1.139(3) . ?
N1 C3 1.405(3) . ?
N1 C9 1.465(2) . ?
N2 C4 1.405(3) . ?
N2 C14 1.468(3) . ?
C3 C8 1.394(3) . ?
C3 C4 1.411(3) . ?
C4 C5 1.390(3) . ?
C5 C6 1.385(3) . ?
C6 C7 1.388(3) . ?
C7 C8 1.387(3) . ?
C9 C10 1.549(3) . ?
C10 C13 1.523(3) . ?
C10 C11 1.532(3) . ?
C10 C12 1.529(3) . ?
C14 C15 1.548(3) . ?
C15 C16 1.518(3) . ?
C15 C18 1.535(3) . ?
C15 C17 1.538(3) . ?
